data_4332194
loop_
_publ_author_name
'Naumov, Pan\<ce'
'Sakurai, Kenji'
'Asaka, Toru'
'Belik, Alexei A.'
'Adachi, Shin-ichi'
'Takahashi, Junichi'
'Koshihara, Shin-ya'

_publ_section_title
;
 Structural Basis for the Phase Switching of Bisaminecopper(II) Cations at
 the Thermal Limits of Lattice Stability
;
_journal_issue 13
_journal_name_full 'Inorganic Chemistry'
_journal_page_first 5027
_journal_page_last 5033
_journal_paper_doi 10.1021/ic060110s
_journal_volume 45
_journal_year 2006
_chemical_formula_moiety 'C12 H32 Cl2 Cu N4 O8'
_chemical_formula_sum 'C6 H16 Cl Cu0.5 N2 O4'
_chemical_formula_weight 247.43
_chemical_name_systematic
; 
 Bis(N,N-diethylethylenediamine)copper(II)
 Perchlorate 
;
_space_group_IT_number 5
_symmetry_cell_setting monoclinic
_symmetry_space_group_name_Hall 'I 2y'
_symmetry_space_group_name_H-M 'I 1 2 1'
_atom_sites_solution_hydrogens geom
_atom_sites_solution_primary direct
_atom_sites_solution_secondary difmap
_audit_creation_method 'Manual editing of SHELXL-97'
_cell_angle_alpha 90.00
_cell_angle_beta 97.437(2)
_cell_angle_gamma 90.00
_cell_formula_units_Z 4
_cell_length_a 9.9546(14)
_cell_length_b 8.3830(11)
_cell_length_c 13.289(3)
_cell_measurement_temperature 319(2)
_cell_volume 1099.6(3)
_computing_cell_refinement 'SAINT (Bruker, 1995)'
_computing_data_collection 'SMART (Bruker, 1995)'
_computing_data_reduction 'SAINT (Bruker, 1995)'
_computing_molecular_graphics ?_
_computing_publication_material 'SHELXL-97 (Sheldrick, 1997)'
_computing_structure_refinement 'SHELXL-97 (Sheldrick, 1997)'
_computing_structure_solution 'SIR-92 (Altomare et al., 1994)'
_diffrn_ambient_temperature 319(2)
_diffrn_measured_fraction_theta_full 0.997
_diffrn_measured_fraction_theta_max 0.997
_diffrn_measurement_device_type 'Bruker APEX area-detector diffractometer'
_diffrn_measurement_method '\w scan'
_diffrn_radiation_monochromator graphite
_diffrn_radiation_source 'fine-focus sealed tube'
_diffrn_radiation_type MoK\a
_diffrn_radiation_wavelength 0.71073
_diffrn_reflns_av_R_equivalents 0.0521
_diffrn_reflns_av_sigmaI/netI 0.0930
_diffrn_reflns_limit_h_max 12
_diffrn_reflns_limit_h_min -10
_diffrn_reflns_limit_k_max 10
_diffrn_reflns_limit_k_min -9
_diffrn_reflns_limit_l_max 17
_diffrn_reflns_limit_l_min -16
_diffrn_reflns_number 3996
_diffrn_reflns_theta_full 27.49
_diffrn_reflns_theta_max 27.49
_diffrn_reflns_theta_min 2.88
_exptl_absorpt_coefficient_mu 1.3
_exptl_absorpt_correction_T_max 0.90
_exptl_absorpt_correction_T_min 0.73
_exptl_absorpt_correction_type empirical
_exptl_absorpt_process_details 'SADABS (Sheldrick, 1996)'
_exptl_crystal_colour violet
_exptl_crystal_density_diffrn 1.5
_exptl_crystal_density_meas ?
_exptl_crystal_density_method 'not measured'
_exptl_crystal_description block
_exptl_crystal_F_000 1036
_exptl_crystal_size_max 0.3
_exptl_crystal_size_mid 0.2
_exptl_crystal_size_min 0.1
_refine_diff_density_max 0.339
_refine_diff_density_min -0.663
_refine_diff_density_rms 0.107
_refine_ls_extinction_method none
_refine_ls_goodness_of_fit_ref 0.810
_refine_ls_hydrogen_treatment constr
_refine_ls_matrix_type full
_refine_ls_number_parameters 123
_refine_ls_number_reflns 2353
_refine_ls_number_restraints 11
_refine_ls_restrained_S_all 0.816
_refine_ls_R_factor_all 0.1383
_refine_ls_R_factor_gt 0.0821
_refine_ls_shift/su_max 0.000
_refine_ls_shift/su_mean 0.000
_refine_ls_structure_factor_coef Fsqd
_refine_ls_weighting_details 'calc w=1/[\s^2^(Fo^2^)+(0.1182P)^2^+0.0000P] where P=(Fo^2^+2Fc^2^)/3'
_refine_ls_weighting_scheme calc
_refine_ls_wR_factor_gt 0.1915
_refine_ls_wR_factor_ref 0.2176
_reflns_number_gt 779
_reflns_number_total 2353
_reflns_threshold_expression >2sigma(I)
_cod_data_source_file ic060110ssup1.cif
_cod_data_source_block th2
_cod_depositor_comments
;
The following automatic conversions were performed:

'_symmetry_cell_setting' value 'Monoclinic' changed to 'monoclinic'
according to /home/saulius/struct/CIF-dictionaries/cif_core.dic
dictionary named 'cif_core.dic' version 2.4.2 from
2011-04-26.

'_exptl_absorpt_correction_type' value 'Empirical'
changed to 'empirical' according to
/home/saulius/struct/CIF-dictionaries/cif_core.dic dictionary named
'cif_core.dic' version 2.4.2 from 2011-04-26.

Automatic conversion script
Id: cif_fix_values 1891 2012-01-12 08:04:46Z andrius 

The following automatic conversions were performed:

'_exptl_crystal_density_meas' value 'not measured' was changed to '?'
- the value is perceived as not measured.

Automatic conversion script
Id: cif_fix_values 3008 2015-01-20 13:52:24Z robertas 
;
_cod_original_sg_symbol_H-M I2
_cod_database_code 4332194

loop_
_symmetry_equiv_pos_as_xyz
'x, y, z'
'-x, y, -z'
'x+1/2, y+1/2, z+1/2'
'-x+1/2, y+1/2, -z+1/2'

loop_
_atom_site_label
_atom_site_type_symbol
_atom_site_fract_x
_atom_site_fract_y
_atom_site_fract_z
_atom_site_U_iso_or_equiv
_atom_site_adp_type
_atom_site_occupancy
_atom_site_symmetry_multiplicity
_atom_site_calc_flag
_atom_site_refinement_flags
_atom_site_disorder_assembly
_atom_site_disorder_group
Cu1 Cu 0.5000 0.2689(2) 1.0000 0.1166(7) Uani 1 2 d S . .
Cl1 Cl 0.5590(2) -0.2279(5) 1.21774(16) 0.1164(8) Uani 1 1 d . . .
C2A C 0.3615(18) 0.340(4) 1.1671(11) 0.135(11) Uiso 0.63(5) 1 d PD A 1
H2A1 H 0.2912 0.3133 1.2085 0.162 Uiso 0.50 1 calc PR A 1
H2A2 H 0.3664 0.4548 1.1619 0.162 Uiso 0.50 1 calc PR A 1
O4 O 0.6581(15) -0.126(2) 1.2130(16) 0.298(11) Uani 1 1 d . . .
O1 O 0.6050(15) -0.3521(15) 1.2756(10) 0.239(8) Uani 1 1 d . . .
O2 O 0.517(2) -0.267(4) 1.1262(10) 0.46(2) Uani 1 1 d . . .
C6 C 0.241(3) 0.0198(18) 1.0114(14) 0.275(15) Uani 1 1 d D . .
H6A H 0.1644 -0.0397 0.9803 0.413 Uiso 1 1 calc R . .
H6B H 0.2694 -0.0215 1.0782 0.413 Uiso 1 1 calc R . .
H6C H 0.3140 0.0105 0.9711 0.413 Uiso 1 1 calc R . .
O3 O 0.4440(15) -0.198(3) 1.2466(18) 0.375(13) Uani 1 1 d . . .
N1A N 0.5838(19) 0.331(4) 1.1404(13) 0.180(7) Uiso 0.73(4) 1 d PD A 1
H1A1 H 0.6662 0.2858 1.1543 0.216 Uiso 0.50 1 calc PR A 1
H1A2 H 0.5940 0.4376 1.1442 0.216 Uiso 0.50 1 calc PR A 1
C4 C 0.187(3) 0.522(4) 1.074(2) 0.367(19) Uani 1 1 d D . .
H4A H 0.1795 0.6301 1.0503 0.550 Uiso 1 1 calc R A .
H4B H 0.2060 0.5212 1.1467 0.550 Uiso 1 1 calc R . .
H4C H 0.1027 0.4673 1.0538 0.550 Uiso 1 1 calc R . .
C2B C 0.3516(15) 0.234(4) 1.1732(9) 0.085(14) Uiso 0.37(5) 1 d PD A 2
H2B1 H 0.3360 0.1214 1.1840 0.101 Uiso 0.50 1 calc PR A 2
H2B2 H 0.2886 0.2943 1.2082 0.101 Uiso 0.50 1 calc PR A 2
N1B N 0.5870(14) 0.241(3) 1.1438(10) 0.043(10) Uiso 0.27(4) 1 d PD A 2
H1B1 H 0.6167 0.1403 1.1529 0.052 Uiso 0.50 1 calc PR A 2
H1B2 H 0.6591 0.3065 1.1554 0.052 Uiso 0.50 1 calc PR A 2
N2 N 0.3274(8) 0.2694(14) 1.0641(6) 0.137(3) Uani 1 1 d D A .
C5 C 0.2036(11) 0.1876(15) 1.0187(11) 0.169(6) Uani 1 1 d D . .
H5A H 0.1320 0.1997 1.0611 0.203 Uiso 1 1 calc R A .
H5B H 0.1726 0.2307 0.9519 0.203 Uiso 1 1 calc R . .
C1 C 0.4940(8) 0.276(2) 1.2157(7) 0.159(4) Uani 1 1 d D . .
H1A H 0.4929 0.1608 1.2213 0.191 Uiso 1 1 calc R A 1
H1B H 0.5202 0.3226 1.2822 0.191 Uiso 1 1 calc R A 1
C3 C 0.2976(17) 0.4401(18) 1.0297(15) 0.35(2) Uani 1 1 d D A .
H3A H 0.3798 0.5022 1.0459 0.419 Uiso 1 1 calc R B 1
H3B H 0.2754 0.4401 0.9565 0.419 Uiso 1 1 calc R B 1

loop_
_atom_site_aniso_label
_atom_site_aniso_U_11
_atom_site_aniso_U_22
_atom_site_aniso_U_33
_atom_site_aniso_U_23
_atom_site_aniso_U_13
_atom_site_aniso_U_12
Cu1 0.0699(8) 0.1779(15) 0.1000(10) 0.000 0.0031(6) 0.000
Cl1 0.0836(13) 0.1587(19) 0.1045(16) 0.029(3) 0.0029(10) 0.008(3)
O4 0.151(10) 0.334(18) 0.39(2) 0.178(18) -0.035(12) -0.076(11)
O1 0.304(18) 0.172(8) 0.204(12) 0.050(8) -0.108(12) 0.004(9)
O2 0.46(3) 0.73(6) 0.159(9) -0.05(2) -0.077(13) -0.27(4)
C6 0.47(4) 0.157(14) 0.169(15) -0.007(11) -0.065(19) 0.16(2)
O3 0.217(12) 0.43(2) 0.53(3) 0.18(2) 0.251(17) 0.12(2)
C4 0.41(5) 0.40(4) 0.30(3) -0.08(3) 0.06(3) 0.02(3)
N2 0.098(6) 0.142(6) 0.164(7) -0.012(9) -0.011(5) 0.062(8)
C5 0.099(8) 0.231(18) 0.187(11) -0.036(10) 0.056(8) -0.041(9)
C1 0.128(8) 0.187(9) 0.154(9) 0.017(14) -0.008(6) 0.009(13)
C3 0.27(3) 0.55(5) 0.28(3) -0.22(3) 0.21(2) -0.28(3)

loop_
_atom_type_symbol
_atom_type_description
_atom_type_scat_dispersion_real
_atom_type_scat_dispersion_imag
_atom_type_scat_source
C C 0.0033 0.0016 'International Tables Vol C Tables 4.2.6.8 and 6.1.1.4'
H H 0.0000 0.0000 'International Tables Vol C Tables 4.2.6.8 and 6.1.1.4'
N N 0.0061 0.0033 'International Tables Vol C Tables 4.2.6.8 and 6.1.1.4'
O O 0.0106 0.0060 'International Tables Vol C Tables 4.2.6.8 and 6.1.1.4'
Cl Cl 0.1484 0.1585 'International Tables Vol C Tables 4.2.6.8 and 6.1.1.4'
Cu Cu 0.3201 1.2651 'International Tables Vol C Tables 4.2.6.8 and 6.1.1.4'

loop_
_geom_angle_atom_site_label_1
_geom_angle_atom_site_label_2
_geom_angle_atom_site_label_3
_geom_angle
_geom_angle_site_symmetry_1
_geom_angle_site_symmetry_3
N1B Cu1 N1B 166.8(14) 2_657 .
N1B Cu1 N1A 171.6(15) 2_657 .
N1B Cu1 N1A 21.6(7) . .
N1B Cu1 N1A 21.6(7) 2_657 2_657
N1B Cu1 N1A 171.6(15) . 2_657
N1A Cu1 N1A 150.0(18) . 2_657
N1B Cu1 N2 96.7(4) 2_657 .
N1B Cu1 N2 83.3(4) . .
N1A Cu1 N2 83.2(5) . .
N1A Cu1 N2 96.8(5) 2_657 .
N1B Cu1 N2 83.3(4) 2_657 2_657
N1B Cu1 N2 96.7(4) . 2_657
N1A Cu1 N2 96.8(5) . 2_657
N1A Cu1 N2 83.2(5) 2_657 2_657
N2 Cu1 N2 179.7(7) . 2_657
N1B Cu1 C3 99.8(6) 2_657 2_657
N1B Cu1 C3 87.7(7) . 2_657
N1A Cu1 C3 75.9(6) . 2_657
N1A Cu1 C3 87.2(9) 2_657 2_657
N2 Cu1 C3 143.1(6) . 2_657
N2 Cu1 C3 36.6(3) 2_657 2_657
N1B Cu1 C3 87.7(7) 2_657 .
N1B Cu1 C3 99.8(6) . .
N1A Cu1 C3 87.2(9) . .
N1A Cu1 C3 75.9(6) 2_657 .
N2 Cu1 C3 36.6(3) . .
N2 Cu1 C3 143.1(6) 2_657 .
C3 Cu1 C3 111.4(6) 2_657 .
O2 Cl1 O3 98.0(16) . .
O2 Cl1 O4 106.1(14) . .
O3 Cl1 O4 126.4(16) . .
O2 Cl1 O1 113(2) . .
O3 Cl1 O1 103.6(12) . .
O4 Cl1 O1 109.2(7) . .
N2 C2A C1 110.0(9) . .
N2 C2A C3 48.0(8) . .
C1 C2A C3 133.9(16) . .
C1 N1A Cu1 109.2(12) . .
N2 C2B C1 110.5(9) . .
C1 N1B Cu1 111.9(9) . .
C2B N2 C5 109.4(11) . .
C2B N2 C2A 35.3(10) . .
C5 N2 C2A 129.9(14) . .
C2B N2 C3 119.2(16) . .
C5 N2 C3 101.2(10) . .
C2A N2 C3 85.2(15) . .
C2B N2 Cu1 112.2(8) . .
C5 N2 Cu1 122.7(7) . .
C2A N2 Cu1 106.5(10) . .
C3 N2 Cu1 91.1(9) . .
C6 C5 N2 105.6(16) . .
N1B C1 C2A 113.1(11) . .
N1B C1 C2B 111.0(13) . .
C2A C1 C2B 34.9(10) . .
N1B C1 N1A 29.6(10) . .
C2A C1 N1A 99.9(16) . .
C2B C1 N1A 116.0(12) . .
C4 C3 N2 116.2(18) . .
C4 C3 C2A 89.9(16) . .
N2 C3 C2A 46.7(8) . .
C4 C3 Cu1 165.0(18) . .
N2 C3 Cu1 52.3(7) . .
C2A C3 Cu1 75.2(7) . .

loop_
_geom_bond_atom_site_label_1
_geom_bond_atom_site_label_2
_geom_bond_distance
_geom_bond_site_symmetry_2
Cu1 N1B 2.007(16) 2_657
Cu1 N1B 2.007(16) .
Cu1 N1A 2.01(2) .
Cu1 N1A 2.01(2) 2_657
Cu1 N2 2.014(9) .
Cu1 N2 2.014(9) 2_657
Cu1 C3 2.546(17) 2_657
Cu1 C3 2.546(16) .
Cl1 O2 1.276(13) .
Cl1 O3 1.279(11) .
Cl1 O4 1.311(13) .
Cl1 O1 1.339(11) .
C2A N2 1.487(9) .
C2A C1 1.489(9) .
C2A C3 2.04(3) .
C6 C5 1.462(9) .
N1A C1 1.499(9) .
C4 C3 1.485(10) .
C2B N2 1.468(9) .
C2B C1 1.499(9) .
N1B C1 1.444(9) .
N2 C5 1.471(9) .
N2 C3 1.519(10) .
